data_4129343
loop_
_publ_author_name
'Jing, Xu'
'He, Cheng'
'Yang, Yang'
'Duan, Chunying'

_publ_section_title
;
 A metal-organic tetrahedron as a redox vehicle to encapsulate organic
 dyes for photocatalytic proton reduction.
;
_journal_issue 11
_journal_name_full 'Journal of the American Chemical Society'
_journal_page_first 3967
_journal_page_last 3974
_journal_paper_doi 10.1021/jacs.5b00832
_journal_volume 137
_journal_year 2015
_chemical_formula_sum 'C42 H67 Co N16 O4 S3'
_chemical_formula_weight 1015.23
_space_group_IT_number 14
_space_group_name_Hall '-P 2ybc'
_space_group_name_H-M_alt 'P 1 21/c 1'
_symmetry_cell_setting monoclinic
_symmetry_space_group_name_H-M 'P 1 21/c 1'
_atom_sites_solution_hydrogens geom
_atom_sites_solution_primary direct
_atom_sites_solution_secondary difmap
_audit_creation_method SHELXL-97
_cell_angle_alpha 90.00
_cell_angle_beta 92.404(5)
_cell_angle_gamma 90.00
_cell_formula_units_Z 4
_cell_length_a 9.7120(8)
_cell_length_b 24.680(2)
_cell_length_c 21.6970(18)
_cell_measurement_temperature 296(2)
_cell_volume 5196.0(7)
_computing_cell_refinement 'Bruker SMART'
_computing_data_collection 'Bruker SMART'
_computing_data_reduction 'Bruker SAINT'
_computing_molecular_graphics 'Bruker SHELXTL'
_computing_publication_material 'Bruker SHELXTL'
_computing_structure_refinement 'Bruker SHELXTL'
_computing_structure_solution 'Bruker SHELXTL'
_diffrn_ambient_temperature 296(2)
_diffrn_measured_fraction_theta_full 0.993
_diffrn_measured_fraction_theta_max 0.993
_diffrn_measurement_device_type 'CCD area detector'
_diffrn_measurement_method 'phi and omega scans'
_diffrn_radiation_monochromator graphite
_diffrn_radiation_source 'fine-focus sealed tube'
_diffrn_radiation_type MoK\a
_diffrn_radiation_wavelength 0.71073
_diffrn_reflns_av_R_equivalents 0.0939
_diffrn_reflns_av_sigmaI/netI 0.2026
_diffrn_reflns_limit_h_max 11
_diffrn_reflns_limit_h_min -11
_diffrn_reflns_limit_k_max 28
_diffrn_reflns_limit_k_min -28
_diffrn_reflns_limit_l_max 24
_diffrn_reflns_limit_l_min -24
_diffrn_reflns_number 36384
_diffrn_reflns_theta_full 24.00
_diffrn_reflns_theta_max 24.00
_diffrn_reflns_theta_min 1.88
_exptl_absorpt_coefficient_mu 0.506
_exptl_absorpt_correction_type none
_exptl_crystal_colour 'black red'
_exptl_crystal_density_diffrn 1.298
_exptl_crystal_density_method 'not measured'
_exptl_crystal_description block
_exptl_crystal_F_000 2152
_exptl_crystal_size_max 0.27
_exptl_crystal_size_mid 0.25
_exptl_crystal_size_min 0.23
_refine_diff_density_max 0.681
_refine_diff_density_min -0.338
_refine_diff_density_rms 0.073
_refine_ls_extinction_method none
_refine_ls_goodness_of_fit_ref 0.996
_refine_ls_hydrogen_treatment constr
_refine_ls_matrix_type full
_refine_ls_number_parameters 608
_refine_ls_number_reflns 8094
_refine_ls_number_restraints 147
_refine_ls_restrained_S_all 0.993
_refine_ls_R_factor_all 0.1459
_refine_ls_R_factor_gt 0.0787
_refine_ls_shift/su_max 0.000
_refine_ls_shift/su_mean 0.000
_refine_ls_structure_factor_coef Fsqd
_refine_ls_weighting_details
; calc 
 [0.00000+1.00000exp(3.00(sin\q/\l)^2^)]/ 
   [\s^2^(Fo^2^)+0.0000+0.0150*P+(0.0100P)^2^+0.0000sin\q/\l] 
 where P = 0.33333Fo^2^ + 0.66667Fc^2^ 
;
_refine_ls_weighting_scheme calc
_refine_ls_wR_factor_gt 0.1767
_refine_ls_wR_factor_ref 0.2005
_reflns_number_gt 3342
_reflns_number_total 8094
_reflns_threshold_expression >2sigma(I)
_cod_data_source_file ja5b00832_si_004.cif
_cod_data_source_block co1
_cod_original_cell_volume 5195.9(7)
_cod_original_sg_symbol_H-M P2(1)/c
_cod_database_code 4129343

loop_
_symmetry_equiv_pos_as_xyz
'x, y, z'
'-x, y+1/2, -z+1/2'
'-x, -y, -z'
'x, -y-1/2, z-1/2'

loop_
_atom_site_label
_atom_site_type_symbol
_atom_site_fract_x
_atom_site_fract_y
_atom_site_fract_z
_atom_site_U_iso_or_equiv
_atom_site_adp_type
_atom_site_occupancy
_atom_site_symmetry_multiplicity
_atom_site_calc_flag
_atom_site_refinement_flags
_atom_site_disorder_assembly
_atom_site_disorder_group
Co1 Co 0.30978(9) 0.88762(3) 0.77940(4) 0.0451(3) Uani 1 1 d . . .
S1 S 0.51708(19) 0.88263(7) 0.82648(9) 0.0608(5) Uani 1 1 d . . .
S2 S 0.19127(19) 0.89079(7) 0.87063(8) 0.0546(5) Uani 1 1 d . . .
S3 S 0.39940(19) 0.89012(7) 0.68626(8) 0.0596(5) Uani 1 1 d . . .
C1 C 0.5301(7) 0.9514(3) 0.8400(3) 0.0497(17) Uani 1 1 d . . .
N1 N 0.6392(6) 0.9699(2) 0.8735(3) 0.0725(18) Uani 1 1 d . . .
H1A H 0.6483 1.0041 0.8801 0.087 Uiso 1 1 calc R . .
H1B H 0.7000 0.9477 0.8883 0.087 Uiso 1 1 calc R . .
N2 N 0.4417(6) 0.9881(2) 0.8190(2) 0.0503(14) Uani 1 1 d . . .
N3 N 0.3320(5) 0.9658(2) 0.7855(2) 0.0446(13) Uani 1 1 d . . .
N4 N 0.2026(6) 1.2297(2) 0.7547(3) 0.0649(17) Uani 1 1 d . . .
N5 N -0.0762(6) 0.8927(2) 0.8295(2) 0.0610(16) Uani 1 1 d . . .
H5A H -0.1372 0.8936 0.7996 0.073 Uiso 1 1 calc R . .
H5B H -0.1015 0.8927 0.8670 0.073 Uiso 1 1 calc R . .
N6 N 0.1049(5) 0.89109(18) 0.7615(2) 0.0413(12) Uani 1 1 d D . .
N7 N 0.0000(5) 0.8867(2) 0.7135(2) 0.0474(13) Uani 1 1 d D . .
N8 N -0.3135(8) 0.8284(3) 0.4541(3) 0.097(2) Uani 1 1 d . . .
N9 N 0.3581(6) 0.8104(2) 0.6073(3) 0.075(2) Uani 1 1 d . . .
H9A H 0.3342 0.7783 0.5955 0.090 Uiso 1 1 calc R . .
H9B H 0.3863 0.8334 0.5809 0.090 Uiso 1 1 calc R . .
N10 N 0.3079(6) 0.7887(2) 0.7068(2) 0.0526(14) Uani 1 1 d . . .
N11 N 0.3025(5) 0.8094(2) 0.7664(2) 0.0438(13) Uani 1 1 d . . .
N12 N 0.2214(6) 0.5465(2) 0.8276(3) 0.0661(17) Uani 1 1 d . . .
C2 C 0.2461(6) 1.0007(2) 0.7594(3) 0.0436(16) Uani 1 1 d . . .
H2B H 0.1729 0.9850 0.7369 0.052 Uiso 1 1 calc R . .
C3 C 0.2446(7) 1.0595(2) 0.7595(3) 0.0409(15) Uani 1 1 d . . .
C4 C 0.1233(7) 1.0844(3) 0.7405(3) 0.0509(17) Uani 1 1 d . . .
H4A H 0.0491 1.0626 0.7281 0.061 Uiso 1 1 calc R . .
C5 C 0.1057(7) 1.1395(3) 0.7389(3) 0.0548(18) Uani 1 1 d . . .
H5C H 0.0208 1.1540 0.7262 0.066 Uiso 1 1 calc R . .
C6 C 0.2162(7) 1.1743(3) 0.7564(3) 0.0492(17) Uani 1 1 d . . .
C7 C 0.3395(7) 1.1495(3) 0.7741(3) 0.0580(19) Uani 1 1 d . . .
H7B H 0.4152 1.1710 0.7851 0.070 Uiso 1 1 calc R . .
C8 C 0.3537(7) 1.0935(3) 0.7761(3) 0.0546(18) Uani 1 1 d . . .
H8A H 0.4380 1.0785 0.7888 0.065 Uiso 1 1 calc R . .
C9 C 0.3212(8) 1.2644(3) 0.7662(4) 0.087(3) Uani 1 1 d . . .
H9C H 0.3986 1.2429 0.7802 0.131 Uiso 1 1 calc R . .
H9D H 0.3007 1.2906 0.7973 0.131 Uiso 1 1 calc R . .
H9E H 0.3427 1.2828 0.7289 0.131 Uiso 1 1 calc R . .
C10 C 0.0771(9) 1.2556(3) 0.7342(5) 0.099(3) Uani 1 1 d . . .
H10B H 0.0059 1.2289 0.7283 0.148 Uiso 1 1 calc R . .
H10C H 0.0907 1.2740 0.6960 0.148 Uiso 1 1 calc R . .
H10D H 0.0504 1.2814 0.7647 0.148 Uiso 1 1 calc R . .
C11 C 0.0562(7) 0.8912(2) 0.8178(2) 0.0460(16) Uani 1 1 d D . .
C12 C 0.0413(7) 0.8842(3) 0.6580(3) 0.0575(18) Uani 1 1 d D . .
H12A H 0.1344 0.8888 0.6509 0.069 Uiso 1 1 calc R . .
C13 C -0.0550(7) 0.8743(2) 0.6063(3) 0.0482(17) Uani 1 1 d . . .
C14 C -0.0035(8) 0.8688(3) 0.5472(3) 0.068(2) Uani 1 1 d . . .
H14A H 0.0894 0.8754 0.5416 0.081 Uiso 1 1 calc R . .
C15 C -0.0868(9) 0.8539(3) 0.4974(3) 0.074(2) Uani 1 1 d . . .
H15A H -0.0486 0.8494 0.4591 0.088 Uiso 1 1 calc R . .
C16 C -0.2282(8) 0.8454(3) 0.5032(3) 0.063(2) Uani 1 1 d . . .
C17 C -0.2804(8) 0.8531(3) 0.5612(3) 0.064(2) Uani 1 1 d . . .
H17A H -0.3743 0.8483 0.5662 0.077 Uiso 1 1 calc R . .
C18 C -0.1968(7) 0.8675(3) 0.6119(3) 0.0514(17) Uani 1 1 d . . .
H18A H -0.2353 0.8727 0.6500 0.062 Uiso 1 1 calc R . .
C19 C -0.4554(9) 0.8145(4) 0.4627(4) 0.109(3) Uani 1 1 d . . .
H19A H -0.4781 0.8222 0.5044 0.163 Uiso 1 1 calc R . .
H19B H -0.4690 0.7766 0.4545 0.163 Uiso 1 1 calc R . .
H19C H -0.5137 0.8354 0.4349 0.163 Uiso 1 1 calc R . .
C20 C -0.2594(12) 0.8203(5) 0.3940(4) 0.152(5) Uani 1 1 d . . .
H20A H -0.1646 0.8314 0.3947 0.228 Uiso 1 1 calc R . .
H20B H -0.3116 0.8414 0.3642 0.228 Uiso 1 1 calc R . .
H20C H -0.2660 0.7826 0.3832 0.228 Uiso 1 1 calc R . .
C21 C 0.3512(7) 0.8246(3) 0.6678(3) 0.0511(18) Uani 1 1 d . . .
C22 C 0.2866(6) 0.7749(2) 0.8093(3) 0.0436(16) Uani 1 1 d . . .
H22A H 0.2824 0.7905 0.8482 0.052 Uiso 1 1 calc R . .
C23 C 0.2735(6) 0.7154(2) 0.8096(3) 0.0459(16) Uani 1 1 d . . .
C24 C 0.2891(7) 0.6797(3) 0.7597(3) 0.0536(18) Uani 1 1 d . . .
H24A H 0.3100 0.6940 0.7216 0.064 Uiso 1 1 calc R . .
C25 C 0.2748(7) 0.6249(3) 0.7652(3) 0.0550(18) Uani 1 1 d . . .
H25A H 0.2875 0.6028 0.7312 0.066 Uiso 1 1 calc R . .
C26 C 0.2407(7) 0.6011(3) 0.8223(3) 0.0537(18) Uani 1 1 d . . .
C27 C 0.2255(7) 0.6359(3) 0.8725(3) 0.0547(18) Uani 1 1 d . . .
H27A H 0.2046 0.6217 0.9107 0.066 Uiso 1 1 calc R . .
C28 C 0.2411(7) 0.6908(3) 0.8658(3) 0.0544(18) Uani 1 1 d . . .
H28A H 0.2298 0.7129 0.9000 0.065 Uiso 1 1 calc R . .
C29 C 0.2464(9) 0.5095(3) 0.7775(4) 0.085(3) Uani 1 1 d . . .
H29A H 0.2830 0.5292 0.7438 0.127 Uiso 1 1 calc R . .
H29B H 0.1614 0.4924 0.7642 0.127 Uiso 1 1 calc R . .
H29C H 0.3113 0.4823 0.7914 0.127 Uiso 1 1 calc R . .
C30 C 0.1683(9) 0.5234(3) 0.8834(4) 0.094(3) Uani 1 1 d . . .
H30A H 0.1555 0.5517 0.9130 0.140 Uiso 1 1 calc R . .
H30B H 0.2326 0.4973 0.9003 0.140 Uiso 1 1 calc R . .
H30C H 0.0816 0.5060 0.8738 0.140 Uiso 1 1 calc R . .
O1 O 0.1462(7) 1.0827(3) 1.0443(3) 0.0942(19) Uani 1 1 d . . .
N13 N 0.0900(7) 1.0559(3) 0.9458(3) 0.0708(18) Uani 1 1 d . . .
C31 C 0.0624(10) 1.0733(4) 1.0019(4) 0.083(3) Uani 1 1 d . . .
H31A H -0.0299 1.0788 1.0098 0.100 Uiso 1 1 calc R . .
C32 C -0.0117(11) 1.0478(5) 0.8966(4) 0.128(4) Uani 1 1 d . . .
H32A H -0.1019 1.0543 0.9116 0.191 Uiso 1 1 calc R . .
H32B H -0.0063 1.0113 0.8818 0.191 Uiso 1 1 calc R . .
H32C H 0.0050 1.0725 0.8636 0.191 Uiso 1 1 calc R . .
C33 C 0.2353(10) 1.0463(4) 0.9312(4) 0.115(4) Uani 1 1 d . . .
H33A H 0.2933 1.0519 0.9676 0.172 Uiso 1 1 calc R . .
H33B H 0.2613 1.0710 0.8996 0.172 Uiso 1 1 calc R . .
H33C H 0.2456 1.0097 0.9170 0.172 Uiso 1 1 calc R . .
O2 O 0.3422(8) 0.9144(3) 0.5234(3) 0.112(2) Uani 1 1 d . . .
N14 N 0.3546(9) 0.9978(3) 0.5698(3) 0.086(2) Uani 1 1 d . . .
C34 C 0.4090(12) 0.9521(5) 0.5504(5) 0.098(3) Uani 1 1 d . . .
H34A H 0.5034 0.9473 0.5571 0.118 Uiso 1 1 calc R . .
C35 C 0.4384(12) 1.0362(4) 0.6053(5) 0.141(5) Uani 1 1 d . . .
H35A H 0.5338 1.0266 0.6031 0.212 Uiso 1 1 calc R . .
H35B H 0.4127 1.0355 0.6475 0.212 Uiso 1 1 calc R . .
H35C H 0.4240 1.0720 0.5888 0.212 Uiso 1 1 calc R . .
C36 C 0.2052(11) 1.0060(4) 0.5653(5) 0.126(4) Uani 1 1 d . . .
H36A H 0.1634 0.9781 0.5401 0.189 Uiso 1 1 calc R . .
H36B H 0.1852 1.0407 0.5472 0.189 Uiso 1 1 calc R . .
H36C H 0.1692 1.0046 0.6058 0.189 Uiso 1 1 calc R . .
O3 O 0.3369(10) 0.9094(4) 1.1174(5) 0.162(4) Uani 1 1 d . . .
N15 N 0.4387(10) 0.8763(5) 1.0319(5) 0.119(3) Uani 1 1 d . . .
C37 C 0.4002(15) 0.8708(6) 1.0875(8) 0.153(5) Uani 1 1 d . . .
H37A H 0.4177 0.8380 1.1075 0.184 Uiso 1 1 calc R . .
C38 C 0.4922(15) 0.8329(6) 0.9979(7) 0.184(6) Uani 1 1 d . . .
H38A H 0.5077 0.8023 1.0246 0.276 Uiso 1 1 calc R . .
H38B H 0.5776 0.8437 0.9809 0.276 Uiso 1 1 calc R . .
H38C H 0.4275 0.8232 0.9651 0.276 Uiso 1 1 calc R . .
C39 C 0.4072(15) 0.9283(6) 1.0058(7) 0.187(7) Uani 1 1 d . . .
H39A H 0.3760 0.9520 1.0374 0.281 Uiso 1 1 calc R . .
H39B H 0.3361 0.9245 0.9740 0.281 Uiso 1 1 calc R . .
H39C H 0.4883 0.9432 0.9886 0.281 Uiso 1 1 calc R . .
O4 O 0.2066(10) 0.7295(4) 0.5250(4) 0.159(3) Uani 1 1 d U . .
N16 N -0.0077(12) 0.7127(4) 0.5490(5) 0.126(3) Uani 1 1 d U . .
C40 C 0.084(2) 0.7193(7) 0.5075(8) 0.126(5) Uani 0.685(11) 1 d PDU A 1
H40A H 0.0592 0.7166 0.4657 0.151 Uiso 0.685(11) 1 d PR A 1
C41 C 0.0324(18) 0.7174(7) 0.6150(7) 0.149(6) Uani 0.685(11) 1 d PDU A 1
H41C H 0.1301 0.7230 0.6197 0.224 Uiso 0.685(11) 1 d PR A 1
H41E H 0.0082 0.6846 0.6358 0.224 Uiso 0.685(11) 1 d PR A 1
H41F H -0.0149 0.7475 0.6326 0.224 Uiso 0.685(11) 1 d PR A 1
C42 C -0.1489(17) 0.7044(8) 0.5362(9) 0.159(7) Uani 0.685(11) 1 d PDU A 1
H42A H -0.1967 0.7048 0.5740 0.239 Uiso 0.685(11) 1 d PR A 1
H42B H -0.1631 0.6700 0.5160 0.239 Uiso 0.685(11) 1 d PR A 1
H42C H -0.1837 0.7328 0.5097 0.239 Uiso 0.685(11) 1 d PR A 1
C42' C -0.062(4) 0.7091(15) 0.4746(13) 0.145(10) Uiso 0.315(11) 1 d PDU A 2
H42D H 0.0157 0.7130 0.4490 0.217 Uiso 0.315(11) 1 d PR A 2
H42E H -0.1268 0.7376 0.4656 0.217 Uiso 0.315(11) 1 d PR A 2
H42G H -0.1051 0.6746 0.4667 0.217 Uiso 0.315(11) 1 d PR A 2
C40' C 0.108(4) 0.7150(19) 0.559(2) 0.146(6) Uiso 0.315(11) 1 d PDU A 2
H40B H 0.1365 0.7037 0.5982 0.176 Uiso 0.315(11) 1 d PR A 2
C41' C -0.134(4) 0.7084(19) 0.5798(17) 0.149(10) Uiso 0.315(11) 1 d PDU A 2
H41D H -0.1165 0.7124 0.6234 0.224 Uiso 0.315(11) 1 d PR A 2
H41A H -0.1747 0.6735 0.5715 0.224 Uiso 0.315(11) 1 d PR A 2
H41B H -0.1962 0.7363 0.5653 0.224 Uiso 0.315(11) 1 d PR A 2

loop_
_atom_site_aniso_label
_atom_site_aniso_U_11
_atom_site_aniso_U_22
_atom_site_aniso_U_33
_atom_site_aniso_U_23
_atom_site_aniso_U_13
_atom_site_aniso_U_12
Co1 0.0528(6) 0.0356(5) 0.0469(5) -0.0045(4) 0.0009(4) 0.0007(5)
S1 0.0571(12) 0.0508(11) 0.0736(13) -0.0059(10) -0.0091(9) 0.0102(10)
S2 0.0652(12) 0.0508(10) 0.0476(10) -0.0056(9) 0.0004(8) 0.0048(10)
S3 0.0679(13) 0.0545(11) 0.0569(12) -0.0041(9) 0.0089(9) -0.0062(10)
C1 0.051(5) 0.048(4) 0.050(4) -0.003(3) 0.002(3) 0.001(4)
N1 0.061(4) 0.062(4) 0.092(5) -0.007(3) -0.027(3) 0.002(3)
N2 0.052(4) 0.040(3) 0.058(4) -0.005(3) -0.010(3) -0.003(3)
N3 0.042(4) 0.049(3) 0.042(3) 0.002(3) -0.001(2) -0.002(3)
N4 0.062(4) 0.035(3) 0.099(5) -0.001(3) 0.007(3) -0.006(3)
N5 0.056(4) 0.080(4) 0.048(3) -0.007(3) 0.003(3) 0.011(3)
N6 0.046(3) 0.026(3) 0.052(3) -0.010(2) 0.015(3) -0.004(2)
N7 0.052(4) 0.038(3) 0.051(4) -0.005(3) -0.006(3) -0.006(3)
N8 0.082(6) 0.156(7) 0.052(5) -0.021(4) 0.002(4) -0.010(5)
N9 0.117(6) 0.060(4) 0.050(4) -0.011(3) 0.020(4) -0.010(4)
N10 0.071(4) 0.045(3) 0.042(3) -0.003(3) 0.005(3) 0.001(3)
N11 0.042(3) 0.041(3) 0.048(4) -0.009(3) -0.007(2) 0.005(3)
N12 0.087(5) 0.041(3) 0.071(4) 0.000(3) 0.009(3) -0.008(3)
C2 0.040(4) 0.045(4) 0.045(4) 0.001(3) -0.007(3) -0.007(3)
C3 0.045(4) 0.036(4) 0.041(4) 0.000(3) -0.005(3) 0.002(3)
C4 0.046(5) 0.043(4) 0.063(5) 0.001(3) -0.001(3) -0.006(3)
C5 0.043(4) 0.043(4) 0.078(5) 0.008(4) -0.007(3) 0.003(3)
C6 0.045(4) 0.041(4) 0.062(5) -0.002(3) 0.007(3) 0.005(3)
C7 0.044(5) 0.050(4) 0.079(5) 0.002(4) -0.006(4) -0.010(4)
C8 0.041(4) 0.046(4) 0.075(5) 0.009(4) -0.007(3) 0.000(3)
C9 0.076(6) 0.048(5) 0.138(8) -0.003(5) 0.003(5) -0.016(4)
C10 0.098(8) 0.047(5) 0.150(9) 0.007(5) -0.004(6) 0.022(5)
C11 0.053(4) 0.027(3) 0.057(4) -0.007(3) -0.003(3) 0.001(3)
C12 0.061(5) 0.051(4) 0.061(5) 0.006(4) 0.005(4) 0.002(4)
C13 0.052(5) 0.045(4) 0.048(4) -0.005(3) 0.000(3) -0.005(3)
C14 0.060(5) 0.094(6) 0.050(5) -0.003(4) 0.011(4) -0.010(4)
C15 0.084(7) 0.100(6) 0.037(4) 0.002(4) 0.010(4) -0.012(5)
C16 0.067(6) 0.073(5) 0.048(5) -0.002(4) -0.003(4) 0.002(4)
C17 0.061(5) 0.080(5) 0.051(5) -0.007(4) 0.001(4) -0.002(4)
C18 0.057(5) 0.051(4) 0.046(4) -0.001(3) 0.007(3) -0.003(3)
C19 0.082(7) 0.158(10) 0.083(7) -0.034(6) -0.018(5) -0.017(7)
C20 0.170(12) 0.243(15) 0.042(6) -0.036(7) -0.006(6) -0.013(10)
C21 0.055(5) 0.050(4) 0.049(4) -0.002(3) 0.012(3) 0.011(3)
C22 0.050(4) 0.041(4) 0.040(4) -0.008(3) 0.005(3) 0.003(3)
C23 0.048(4) 0.042(4) 0.047(4) -0.005(3) 0.001(3) -0.001(3)
C24 0.064(5) 0.046(4) 0.052(4) 0.001(3) 0.011(3) 0.001(4)
C25 0.055(5) 0.051(4) 0.060(5) -0.010(4) 0.012(3) 0.000(4)
C26 0.046(4) 0.047(4) 0.068(5) 0.004(4) -0.004(3) 0.005(3)
C27 0.069(5) 0.046(4) 0.049(4) 0.007(3) -0.001(3) 0.000(4)
C28 0.070(5) 0.049(4) 0.044(4) -0.004(3) 0.000(3) 0.005(4)
C29 0.095(7) 0.048(5) 0.112(7) -0.009(5) 0.012(5) -0.001(5)
C30 0.114(8) 0.056(5) 0.112(8) 0.021(5) 0.024(6) -0.008(5)
O1 0.103(5) 0.125(5) 0.053(4) -0.016(3) -0.006(3) 0.022(4)
N13 0.078(5) 0.077(4) 0.058(4) -0.003(3) 0.002(4) -0.007(4)
C31 0.086(7) 0.099(7) 0.065(6) 0.011(5) 0.011(5) 0.016(5)
C32 0.127(10) 0.163(11) 0.090(8) -0.022(7) -0.028(7) -0.025(8)
C33 0.102(9) 0.136(9) 0.107(8) -0.031(7) 0.027(6) 0.018(7)
O2 0.142(7) 0.096(5) 0.099(5) 0.000(4) 0.014(4) -0.007(5)
N14 0.093(6) 0.076(5) 0.090(6) 0.010(4) 0.022(4) 0.002(5)
C34 0.112(9) 0.098(8) 0.085(7) 0.017(6) 0.022(6) 0.000(7)
C35 0.155(12) 0.116(9) 0.153(11) -0.029(8) 0.023(8) -0.062(8)
C36 0.119(10) 0.109(8) 0.150(10) 0.001(7) 0.002(8) 0.027(7)
O3 0.180(10) 0.131(7) 0.174(9) -0.025(6) 0.015(7) -0.019(6)
N15 0.130(8) 0.161(10) 0.068(6) -0.002(7) 0.009(5) -0.031(7)
C37 0.147(14) 0.157(14) 0.154(15) -0.011(12) -0.011(10) -0.027(10)
C38 0.190(16) 0.170(14) 0.193(15) -0.024(12) 0.026(11) 0.049(12)
C39 0.186(15) 0.197(15) 0.171(14) 0.069(12) -0.083(11) -0.042(12)
O4 0.166(7) 0.140(6) 0.171(7) -0.031(5) 0.020(6) -0.020(6)
N16 0.129(7) 0.095(5) 0.154(7) -0.009(6) 0.008(7) -0.004(6)
C40 0.130(10) 0.119(8) 0.130(9) -0.005(8) 0.026(8) -0.013(9)
C41 0.155(13) 0.144(12) 0.152(12) -0.006(11) 0.047(11) -0.023(10)
C42 0.159(13) 0.130(12) 0.187(14) 0.016(12) -0.004(12) 0.013(11)

loop_
_atom_type_symbol
_atom_type_description
_atom_type_scat_dispersion_real
_atom_type_scat_dispersion_imag
_atom_type_scat_source
C C 0.0033 0.0016 'International Tables Vol C Tables 4.2.6.8 and 6.1.1.4'
H H 0.0000 0.0000 'International Tables Vol C Tables 4.2.6.8 and 6.1.1.4'
N N 0.0061 0.0033 'International Tables Vol C Tables 4.2.6.8 and 6.1.1.4'
O O 0.0106 0.0060 'International Tables Vol C Tables 4.2.6.8 and 6.1.1.4'
S S 0.1246 0.1234 'International Tables Vol C Tables 4.2.6.8 and 6.1.1.4'
Co Co 0.3494 0.9721 'International Tables Vol C Tables 4.2.6.8 and 6.1.1.4'

loop_
_geom_angle_atom_site_label_1
_geom_angle_atom_site_label_2
_geom_angle_atom_site_label_3
_geom_angle
N3 Co1 N11 173.7(2)
N3 Co1 N6 94.4(2)
N11 Co1 N6 89.1(2)
N3 Co1 S1 85.86(17)
N11 Co1 S1 92.19(16)
N6 Co1 S1 163.74(14)
N3 Co1 S3 89.29(15)
N11 Co1 S3 84.81(16)
N6 Co1 S3 104.12(14)
S1 Co1 S3 92.14(8)
N3 Co1 S2 88.09(15)
N11 Co1 S2 98.04(16)
N6 Co1 S2 69.10(13)
S1 Co1 S2 94.68(8)
S3 Co1 S2 172.49(8)
C1 S1 Co1 94.7(3)
C11 S2 Co1 79.78(19)
C21 S3 Co1 94.1(2)
N2 C1 N1 116.3(6)
N2 C1 S1 125.1(5)
N1 C1 S1 118.6(5)
C1 N1 H1A 120.0
C1 N1 H1B 120.0
H1A N1 H1B 120.0
C1 N2 N3 112.8(5)
C2 N3 N2 115.4(5)
C2 N3 Co1 123.8(4)
N2 N3 Co1 120.9(4)
C6 N4 C10 122.2(6)
C6 N4 C9 120.6(6)
C10 N4 C9 116.7(6)
C11 N5 H5A 120.0
C11 N5 H5B 120.0
H5A N5 H5B 120.0
C11 N6 N7 113.6(5)
C11 N6 Co1 102.1(4)
N7 N6 Co1 143.6(3)
C12 N7 N6 116.4(5)
C16 N8 C20 120.6(8)
C16 N8 C19 121.2(7)
C20 N8 C19 118.1(7)
C21 N9 H9A 120.0
C21 N9 H9B 120.0
H9A N9 H9B 120.0
C21 N10 N11 112.1(5)
C22 N11 N10 116.3(5)
C22 N11 Co1 124.0(4)
N10 N11 Co1 119.6(4)
C26 N12 C29 122.0(6)
C26 N12 C30 120.8(6)
C29 N12 C30 117.1(6)
N3 C2 C3 131.5(6)
N3 C2 H2B 114.2
C3 C2 H2B 114.2
C4 C3 C8 116.3(6)
C4 C3 C2 117.0(6)
C8 C3 C2 126.7(6)
C5 C4 C3 123.7(7)
C5 C4 H4A 118.2
C3 C4 H4A 118.2
C4 C5 C6 120.2(7)
C4 C5 H5C 119.9
C6 C5 H5C 119.9
N4 C6 C7 121.8(6)
N4 C6 C5 121.8(6)
C7 C6 C5 116.4(6)
C6 C7 C8 122.1(6)
C6 C7 H7B 119.0
C8 C7 H7B 119.0
C3 C8 C7 121.4(6)
C3 C8 H8A 119.3
C7 C8 H8A 119.3
N4 C9 H9C 109.5
N4 C9 H9D 109.5
H9C C9 H9D 109.5
N4 C9 H9E 109.5
H9C C9 H9E 109.5
H9D C9 H9E 109.5
N4 C10 H10B 109.5
N4 C10 H10C 109.5
H10B C10 H10C 109.5
N4 C10 H10D 109.5
H10B C10 H10D 109.5
H10C C10 H10D 109.5
N6 C11 N5 124.3(6)
N6 C11 S2 108.9(5)
N5 C11 S2 126.7(4)
N7 C12 C13 121.0(6)
N7 C12 H12A 119.5
C13 C12 H12A 119.5
C18 C13 C14 117.4(6)
C18 C13 C12 123.9(6)
C14 C13 C12 118.7(6)
C15 C14 C13 121.7(7)
C15 C14 H14A 119.2
C13 C14 H14A 119.2
C14 C15 C16 121.1(7)
C14 C15 H15A 119.4
C16 C15 H15A 119.4
N8 C16 C17 120.5(7)
N8 C16 C15 122.2(7)
C17 C16 C15 117.2(7)
C18 C17 C16 122.0(7)
C18 C17 H17A 119.0
C16 C17 H17A 119.0
C17 C18 C13 120.5(6)
C17 C18 H18A 119.8
C13 C18 H18A 119.8
N8 C19 H19A 109.5
N8 C19 H19B 109.5
H19A C19 H19B 109.5
N8 C19 H19C 109.5
H19A C19 H19C 109.5
H19B C19 H19C 109.5
N8 C20 H20A 109.5
N8 C20 H20B 109.5
H20A C20 H20B 109.5
N8 C20 H20C 109.5
H20A C20 H20C 109.5
H20B C20 H20C 109.5
N10 C21 N9 118.5(6)
N10 C21 S3 125.3(5)
N9 C21 S3 116.2(5)
N11 C22 C23 133.0(6)
N11 C22 H22A 113.5
C23 C22 H22A 113.5
C28 C23 C24 115.6(6)
C28 C23 C22 117.1(6)
C24 C23 C22 127.3(6)
C25 C24 C23 122.5(6)
C25 C24 H24A 118.8
C23 C24 H24A 118.8
C24 C25 C26 121.0(6)
C24 C25 H25A 119.5
C26 C25 H25A 119.5
N12 C26 C27 121.4(6)
N12 C26 C25 121.3(6)
C27 C26 C25 117.3(6)
C28 C27 C26 120.6(6)
C28 C27 H27A 119.7
C26 C27 H27A 119.7
C27 C28 C23 123.1(6)
C27 C28 H28A 118.4
C23 C28 H28A 118.4
N12 C29 H29A 109.5
N12 C29 H29B 109.5
H29A C29 H29B 109.5
N12 C29 H29C 109.5
H29A C29 H29C 109.5
H29B C29 H29C 109.5
N12 C30 H30A 109.5
N12 C30 H30B 109.5
H30A C30 H30B 109.5
N12 C30 H30C 109.5
H30A C30 H30C 109.5
H30B C30 H30C 109.5
C31 N13 C32 124.5(8)
C31 N13 C33 118.6(8)
C32 N13 C33 116.8(7)
O1 C31 N13 126.6(9)
O1 C31 H31A 116.7
N13 C31 H31A 116.7
N13 C32 H32A 109.5
N13 C32 H32B 109.5
H32A C32 H32B 109.5
N13 C32 H32C 109.5
H32A C32 H32C 109.5
H32B C32 H32C 109.5
N13 C33 H33A 109.5
N13 C33 H33B 109.5
H33A C33 H33B 109.5
N13 C33 H33C 109.5
H33A C33 H33C 109.5
H33B C33 H33C 109.5
C34 N14 C35 120.3(10)
C34 N14 C36 120.3(9)
C35 N14 C36 118.5(9)
O2 C34 N14 124.9(11)
O2 C34 H34A 117.6
N14 C34 H34A 117.6
N14 C35 H35A 109.5
N14 C35 H35B 109.5
H35A C35 H35B 109.5
N14 C35 H35C 109.5
H35A C35 H35C 109.5
H35B C35 H35C 109.5
N14 C36 H36A 109.5
N14 C36 H36B 109.5
H36A C36 H36B 109.5
N14 C36 H36C 109.5
H36A C36 H36C 109.5
H36B C36 H36C 109.5
C37 N15 C38 122.5(14)
C37 N15 C39 113.6(13)
C38 N15 C39 123.5(12)
N15 C37 O3 123.0(15)
N15 C37 H37A 118.5
O3 C37 H37A 118.5
N15 C38 H38A 109.5
N15 C38 H38B 109.5
H38A C38 H38B 109.5
N15 C38 H38C 109.5
H38A C38 H38C 109.5
H38B C38 H38C 109.5
N15 C39 H39A 109.5
N15 C39 H39B 109.5
H39A C39 H39B 109.5
N15 C39 H39C 109.5
H39A C39 H39C 109.5
H39B C39 H39C 109.5
C40 O4 C40' 52.9(16)
C40' N16 C40 55(2)
C40' N16 C42 175(3)
C40 N16 C42 124.8(13)
C40' N16 C41' 141(3)
C40 N16 C41' 163.6(18)
C42 N16 C41' 39.5(15)
C40' N16 C41 66(2)
C40 N16 C41 120.2(12)
C42 N16 C41 114.9(10)
C41' N16 C41 75.4(17)
C40' N16 C42' 117(2)
C40 N16 C42' 62.5(13)
C42 N16 C42' 62.4(13)
C41' N16 C42' 101.8(17)
C41 N16 C42' 176.7(15)
O4 C40 N16 118.7(16)
O4 C40 H40A 120.8
N16 C40 H40A 120.5
O4 C40 H42D 133.9
N16 C40 H42D 107.3
H40A C40 H42D 13.2
N16 C41 H41C 109.5
N16 C41 H41E 109.3
H41C C41 H41E 109.5
N16 C41 H41F 109.6
H41C C41 H41F 109.5
H41E C41 H41F 109.5
N16 C41 H40B 82.3
H41C C41 H40B 36.0
H41E C41 H40B 98.0
H41F C41 H40B 143.3
N16 C41 H41D 83.9
H41C C41 H41D 166.4
H41E C41 H41D 67.0
H41F C41 H41D 61.7
H40B C41 H41D 154.8
N16 C42 H42A 109.4
N16 C42 H42B 109.8
H42A C42 H42B 109.5
N16 C42 H42C 109.2
H42A C42 H42C 109.5
H42B C42 H42C 109.5
N16 C42 H41A 102.1
H42A C42 H41A 44.7
H42B C42 H41A 71.3
H42C C42 H41A 145.7
N16 C42 H41B 101.9
H42A C42 H41B 44.4
H42B C42 H41B 145.3
H42C C42 H41B 71.3
H41A C42 H41B 89.0
N16 C42' H40A 83.0
N16 C42' H42C 73.9
H40A C42' H42C 141.7
N16 C42' H42D 109.2
H40A C42' H42D 26.2
H42C C42' H42D 151.7
N16 C42' H42E 109.5
H40A C42' H42E 119.2
H42C C42' H42E 46.6
H42D C42' H42E 109.5
N16 C42' H42G 109.7
H40A C42' H42G 121.8
H42C C42' H42G 94.9
H42D C42' H42G 109.5
H42E C42' H42G 109.5
N16 C40' O4 132(4)
N16 C40' H41C 107.9
O4 C40' H41C 115.4
N16 C40' H40B 114.3
O4 C40' H40B 114.1
H41C C40' H40B 27.4
N16 C41' H42A 140.3
N16 C41' H41D 109.4
H42A C41' H41D 110.3
N16 C41' H41A 109.5
H42A C41' H41A 56.2
H41D C41' H41A 109.5
N16 C41' H41B 109.5
H42A C41' H41B 56.0
H41D C41' H41B 109.5
H41A C41' H41B 109.5

loop_
_geom_bond_atom_site_label_1
_geom_bond_atom_site_label_2
_geom_bond_distance
Co1 N3 1.944(5)
Co1 N11 1.952(5)
Co1 N6 2.013(5)
Co1 S1 2.222(2)
Co1 S3 2.2345(19)
Co1 S2 2.3324(19)
S1 C1 1.726(7)
S2 C11 1.705(7)
S3 C21 1.725(7)
C1 N2 1.316(8)
C1 N1 1.339(8)
N1 H1A 0.8600
N1 H1B 0.8600
N2 N3 1.378(7)
N3 C2 1.312(7)
N4 C6 1.374(8)
N4 C10 1.431(9)
N4 C9 1.449(9)
N5 C11 1.322(7)
N5 H5A 0.8600
N5 H5B 0.8600
N6 C11 1.328(4)
N6 N7 1.431(6)
N7 C12 1.287(4)
N8 C16 1.387(9)
N8 C20 1.440(10)
N8 C19 1.439(10)
N9 C21 1.363(7)
N9 H9A 0.8600
N9 H9B 0.8600
N10 C21 1.307(7)
N10 N11 1.394(6)
N11 C22 1.275(7)
N12 C26 1.366(8)
N12 C29 1.447(9)
N12 C30 1.451(9)
C2 C3 1.452(8)
C2 H2B 0.9300
C3 C4 1.376(8)
C3 C8 1.386(8)
C4 C5 1.371(8)
C4 H4A 0.9300
C5 C6 1.414(9)
C5 H5C 0.9300
C6 C7 1.385(9)
C7 C8 1.389(9)
C7 H7B 0.9300
C8 H8A 0.9300
C9 H9C 0.9600
C9 H9D 0.9600
C9 H9E 0.9600
C10 H10B 0.9600
C10 H10C 0.9600
C10 H10D 0.9600
C12 C13 1.451(9)
C12 H12A 0.9300
C13 C18 1.398(8)
C13 C14 1.402(9)
C14 C15 1.372(10)
C14 H14A 0.9300
C15 C16 1.401(10)
C15 H15A 0.9300
C16 C17 1.389(9)
C17 C18 1.386(9)
C17 H17A 0.9300
C18 H18A 0.9300
C19 H19A 0.9600
C19 H19B 0.9600
C19 H19C 0.9600
C20 H20A 0.9600
C20 H20B 0.9600
C20 H20C 0.9600
C22 C23 1.476(8)
C22 H22A 0.9300
C23 C28 1.408(8)
C23 C24 1.409(8)
C24 C25 1.366(9)
C24 H24A 0.9300
C25 C26 1.421(9)
C25 H25A 0.9300
C26 C27 1.402(9)
C27 C28 1.371(8)
C27 H27A 0.9300
C28 H28A 0.9300
C29 H29A 0.9600
C29 H29B 0.9600
C29 H29C 0.9600
C30 H30A 0.9600
C30 H30B 0.9600
C30 H30C 0.9600
O1 C31 1.224(10)
N13 C31 1.328(10)
N13 C32 1.438(10)
N13 C33 1.478(10)
C31 H31A 0.9300
C32 H32A 0.9600
C32 H32B 0.9600
C32 H32C 0.9600
C33 H33A 0.9600
C33 H33B 0.9600
C33 H33C 0.9600
O2 C34 1.262(11)
N14 C34 1.323(11)
N14 C35 1.450(11)
N14 C36 1.464(11)
C34 H34A 0.9300
C35 H35A 0.9600
C35 H35B 0.9600
C35 H35C 0.9600
C36 H36A 0.9600
C36 H36B 0.9600
C36 H36C 0.9600
O3 C37 1.321(15)
N15 C37 1.284(15)
N15 C38 1.412(13)
N15 C39 1.430(15)
C37 H37A 0.9300
C38 H38A 0.9600
C38 H38B 0.9600
C38 H38C 0.9600
C39 H39A 0.9600
C39 H39B 0.9600
C39 H39C 0.9600
O4 C40 1.26(2)
O4 C40' 1.28(4)
N16 C40' 1.14(3)
N16 C40 1.304(16)
N16 C42 1.403(17)
N16 C41' 1.43(3)
N16 C41 1.473(16)
N16 C42' 1.68(3)
C40 H40A 0.9300
C40 H42D 1.4149
C41 H41C 0.9600
C41 H41E 0.9599
C41 H41F 0.9600
C41 H40B 1.1408
C41 H41D 1.4704
C42 H42A 0.9602
C42 H42B 0.9600
C42 H42C 0.9597
C42 H41A 1.1162
C42 H41B 1.1199
C42' H40A 1.2134
C42' H42C 1.5487
C42' H42D 0.9600
C42' H42E 0.9601
C42' H42G 0.9600
C40' H41C 1.3438
C40' H40B 0.9299
C41' H42A 0.6217
C41' H41D 0.9601
C41' H41A 0.9601
C41' H41B 0.9599
